data_1008224
loop_
_publ_author_name
'Levy, H A'
'Agron, P A'
'Danford, M D'
'Ellison, R D'

_publ_section_title
;
Cell dimensions and space group of bismuth(I) chloro-aluminate.
;
_journal_coden_ASTM ACCRA9
_journal_name_full 'Acta Crystallographica (1,1948-23,1967)'
_journal_page_first 549
_journal_page_last 550
_journal_paper_doi 10.1107/S0365110X61001753
_journal_volume 14
_journal_year 1961
_chemical_formula_structural 'Bi Al Cl4'
_chemical_formula_sum 'Al Bi Cl4'
_chemical_name_systematic 'Bismuth(I) tetrachloroaluminate'
_space_group_IT_number 161
_symmetry_cell_setting trigonal
_symmetry_Int_Tables_number 161
_symmetry_space_group_name_Hall 'R 3 -2"c'
_symmetry_space_group_name_H-M 'R 3 c :H'
_cell_angle_alpha 90
_cell_angle_beta 90
_cell_angle_gamma 120
_cell_formula_units_Z 18
_cell_length_a 11.835(3)
_cell_length_b 11.835(3)
_cell_length_c 29.991(9)
_cell_volume 3638.0
_exptl_crystal_density_meas 2.9
_cod_original_sg_symbol_H-M 'R 3 c H'
_cod_database_code 1008224

loop_
_symmetry_equiv_pos_as_xyz
x,y,z
-y,x-y,z
y-x,-x,z
-y,-x,1/2+z
x,x-y,1/2+z
y-x,y,1/2+z
1/3+x,2/3+y,2/3+z
2/3+x,1/3+y,1/3+z
1/3-y,2/3+x-y,2/3+z
2/3-y,1/3+x-y,1/3+z
1/3-x+y,2/3-x,2/3+z
2/3-x+y,1/3-x,1/3+z
1/3-y,2/3-x,1/6+z
2/3-y,1/3-x,5/6+z
1/3+x,2/3+x-y,1/6+z
2/3+x,1/3+x-y,5/6+z
1/3-x+y,2/3+y,1/6+z
2/3-x+y,1/3+y,5/6+z

loop_
_atom_site_label
_atom_site_fract_x
_atom_site_fract_y
_atom_site_fract_z
? ? ? ?
